data_2108669
loop_
_publ_author_name
'Gulyaeva, Oksana A.'
'Solodovnikova, Zoya A.'
'Solodovnikov, Sergey F.'
'Zolotova, Evgeniya S.'
'Mateyshina, Yuliya G.'
'Uvarov, Nikolai F.'

_publ_section_title
;
 Triple molybdates K~3{--~<i>x</i>}Na~1+<i>x~</i><i>M</i>~4~(MoO~4~)~6~
 (<i>M</i>~= Ni, Mg, Co) and
 K~3+<i>x~</i>Li~1{--~<i>x</i>}Mg~4~(MoO~4~)~6~ isotypic with
 II-Na~3~Fe~2~(AsO~4~)~3~ and yurmarinite: synthesis, potassium disorder,
 crystal chemistry and ionic conductivity
;
_journal_coeditor_code JE5031SUP1
_journal_issue 5
_journal_name_full 'Acta Crystallographica Section B'
_journal_page_first
;
;
_journal_paper_doi 10.1107/S2052520620010677
_journal_volume 76
_journal_year 2020
_chemical_formula_moiety 'K3.11 Li0.89 Mg4, 6(Mo O4)'
_chemical_formula_sum 'K3.11 Li0.89 Mg4 Mo6 O24'
_chemical_formula_weight 1184.71
_space_group_crystal_system trigonal
_space_group_IT_number 167
_space_group_name_Hall '-R 3 2"c'
_space_group_name_H-M_alt 'R -3 c :H'
_atom_sites_solution_primary direct
_atom_sites_solution_secondary difmap
_audit_creation_method SHELXL-2017/1
_cell_angle_alpha 90
_cell_angle_beta 90
_cell_angle_gamma 120
_cell_formula_units_Z 6
_cell_length_a 14.3541(2)
_cell_length_b 14.3541(2)
_cell_length_c 19.7338(4)
_cell_measurement_reflns_used 12163
_cell_measurement_temperature 296(2)
_cell_measurement_theta_max 33.13
_cell_measurement_theta_min 2.64
_cell_volume 3521.22(10)
_computing_cell_refinement 'SAINT (Bruker, 2004)'
_computing_data_collection 'APEX2 (Bruker, 2004)'
_computing_data_reduction 'SAINT (Bruker, 2004)'
_computing_molecular_graphics 'DIAMOND (Brandenburg, 2008)'
_computing_structure_refinement 'SHELXL-2017/1 (Sheldrick, 2017)'
_computing_structure_solution 'SHELXL-2017/1 (Sheldrick, 2017)'
_diffrn_ambient_temperature 296(2)
_diffrn_measured_fraction_theta_full 0.999
_diffrn_measured_fraction_theta_max 0.999
_diffrn_measurement_device_type 'Bruker-Nonius X8 APEX CCD diffractometer'
_diffrn_measurement_method '\ f scans, frame data integration'
_diffrn_radiation_type MoK\a
_diffrn_radiation_wavelength 0.71073
_diffrn_reflns_av_R_equivalents 0.0273
_diffrn_reflns_av_unetI/netI 0.0152
_diffrn_reflns_Laue_measured_fraction_full 0.999
_diffrn_reflns_Laue_measured_fraction_max 0.999
_diffrn_reflns_limit_h_max 22
_diffrn_reflns_limit_h_min -20
_diffrn_reflns_limit_k_max 12
_diffrn_reflns_limit_k_min -22
_diffrn_reflns_limit_l_max 30
_diffrn_reflns_limit_l_min -27
_diffrn_reflns_number 12163
_diffrn_reflns_point_group_measured_fraction_full 0.999
_diffrn_reflns_point_group_measured_fraction_max 0.999
_diffrn_reflns_theta_full 25.242
_diffrn_reflns_theta_max 33.134
_diffrn_reflns_theta_min 2.636
_exptl_absorpt_coefficient_mu 3.870
_exptl_absorpt_correction_T_max 0.793
_exptl_absorpt_correction_T_min 0.697
_exptl_absorpt_correction_type multi-scan
_exptl_absorpt_process_details 'SADABS (Bruker, 2005)'
_exptl_crystal_colour colourless
_exptl_crystal_density_diffrn 3.352
_exptl_crystal_density_method 'not measured'
_exptl_crystal_description fragment
_exptl_crystal_F_000 3323
_exptl_crystal_size_max 0.140
_exptl_crystal_size_mid 0.080
_exptl_crystal_size_min 0.060
_refine_diff_density_max 1.541
_refine_diff_density_min -1.485
_refine_diff_density_rms 0.113
_refine_ls_extinction_coef 0.000104(17)
_refine_ls_extinction_expression Fc^*^=kFc[1+0.001xFc^2^\l^3^/sin(2\q)]^-1/4^
_refine_ls_extinction_method 'SHELXL-2017/1 (Sheldrick 2017)'
_refine_ls_goodness_of_fit_ref 1.061
_refine_ls_matrix_type full
_refine_ls_number_parameters 77
_refine_ls_number_reflns 1501
_refine_ls_number_restraints 1
_refine_ls_restrained_S_all 1.061
_refine_ls_R_factor_all 0.0217
_refine_ls_R_factor_gt 0.0182
_refine_ls_shift/su_max 0.013
_refine_ls_shift/su_mean 0.001
_refine_ls_structure_factor_coef Fsqd
_refine_ls_weighting_details 'w=1/[\s^2^(Fo^2^)+(0.0144P)^2^+19.5824P] where P=(Fo^2^+2Fc^2^)/3'
_refine_ls_weighting_scheme calc
_refine_ls_wR_factor_gt 0.0406
_refine_ls_wR_factor_ref 0.0417
_reflns_Friedel_coverage 0.000
_reflns_number_gt 1356
_reflns_number_total 1502
_reflns_threshold_expression 'I > 2\s(I)'
_cod_data_source_file je5031sup1.cif
_cod_data_source_block VI
_cod_original_cell_volume 3521.22(12)
_cod_original_sg_symbol_H-M 'R -3 c'
_cod_database_code 2108669
_publcif_datablock.id {231e1c02-1c08-4c07-93ba-d0234fb91a90}

_shelx_shelxl_version_number 2017/1
_shelx_space_group_comment
;
The symmetry employed for this shelxl refinement is uniquely defined
by the following loop, which should always be used as a source of
symmetry information in preference to the above space-group names.
They are only intended as comments.
;
_shelx_estimated_absorpt_t_min 0.613
_shelx_estimated_absorpt_t_max 0.801

loop_
_space_group_symop_operation_xyz
'x, y, z'
'-y, x-y, z'
'-x+y, -x, z'
'y, x, -z+1/2'
'x-y, -y, -z+1/2'
'-x, -x+y, -z+1/2'
'x+2/3, y+1/3, z+1/3'
'-y+2/3, x-y+1/3, z+1/3'
'-x+y+2/3, -x+1/3, z+1/3'
'y+2/3, x+1/3, -z+5/6'
'x-y+2/3, -y+1/3, -z+5/6'
'-x+2/3, -x+y+1/3, -z+5/6'
'x+1/3, y+2/3, z+2/3'
'-y+1/3, x-y+2/3, z+2/3'
'-x+y+1/3, -x+2/3, z+2/3'
'y+1/3, x+2/3, -z+7/6'
'x-y+1/3, -y+2/3, -z+7/6'
'-x+1/3, -x+y+2/3, -z+7/6'
'-x, -y, -z'
'y, -x+y, -z'
'x-y, x, -z'
'-y, -x, z-1/2'
'-x+y, y, z-1/2'
'x, x-y, z-1/2'
'-x+2/3, -y+1/3, -z+1/3'
'y+2/3, -x+y+1/3, -z+1/3'
'x-y+2/3, x+1/3, -z+1/3'
'-y+2/3, -x+1/3, z-1/6'
'-x+y+2/3, y+1/3, z-1/6'
'x+2/3, x-y+1/3, z-1/6'
'-x+1/3, -y+2/3, -z+2/3'
'y+1/3, -x+y+2/3, -z+2/3'
'x-y+1/3, x+2/3, -z+2/3'
'-y+1/3, -x+2/3, z+1/6'
'-x+y+1/3, y+2/3, z+1/6'
'x+1/3, x-y+2/3, z+1/6'

loop_
_atom_site_label
_atom_site_type_symbol
_atom_site_fract_x
_atom_site_fract_y
_atom_site_fract_z
_atom_site_U_iso_or_equiv
_atom_site_adp_type
_atom_site_occupancy
_atom_site_site_symmetry_order
_atom_site_calc_flag
_atom_site_refinement_flags_posn
_atom_site_refinement_flags_adp
_atom_site_refinement_flags_occupancy
_atom_site_disorder_assembly
_atom_site_disorder_group
Mo Mo 0.17938(2) 0.00765(2) 0.35913(2) 0.01155(5) Uani 1 1 d . . . . .
Mg1 Mg 0.000000 0.000000 0.250000 0.0165(16) Uani 0.112(9) 6 d S T P . .
Li1 Li 0.000000 0.000000 0.250000 0.0165(16) Uani 0.888(9) 6 d S T P . .
Mg2 Mg 0.21366(6) 0.21366(6) 0.250000 0.01093(16) Uani 1 2 d S T P . .
Mg3 Mg 0.000000 0.000000 0.500000 0.0154(4) Uani 0.888(9) 6 d S T P . .
K3 K 0.000000 0.000000 0.500000 0.0154(4) Uani 0.112(9) 6 d S T P . .
K1 K 0.25444(19) 0.2466(2) 0.44311(18) 0.0245(4) Uani 0.4561(14) 1 d . . P . .
K2 K 0.382(2) 0.311(3) 0.4004(18) 0.030(5) Uani 0.0440(14) 1 d . . P . .
O1 O 0.13373(14) 0.02087(14) 0.43942(8) 0.0258(3) Uani 1 1 d . . . . .
O2 O 0.25663(13) -0.05555(13) 0.36431(9) 0.0241(3) Uani 1 1 d . . . . .
O3 O 0.26204(11) 0.13543(12) 0.32224(8) 0.0176(3) Uani 1 1 d . . . . .
O4 O 0.06674(11) -0.07315(11) 0.30737(7) 0.0142(2) Uani 1 1 d . . . . .

loop_
_atom_site_aniso_label
_atom_site_aniso_U_11
_atom_site_aniso_U_22
_atom_site_aniso_U_33
_atom_site_aniso_U_23
_atom_site_aniso_U_13
_atom_site_aniso_U_12
Mo 0.01206(8) 0.01108(8) 0.01089(8) -0.00035(5) -0.00325(5) 0.00531(6)
Mg1 0.015(2) 0.015(2) 0.019(3) 0.000 0.000 0.0075(10)
Li1 0.015(2) 0.015(2) 0.019(3) 0.000 0.000 0.0075(10)
Mg2 0.0094(3) 0.0094(3) 0.0125(4) -0.00088(15) 0.00088(15) 0.0037(3)
Mg3 0.0179(5) 0.0179(5) 0.0104(7) 0.000 0.000 0.0089(3)
K3 0.0179(5) 0.0179(5) 0.0104(7) 0.000 0.000 0.0089(3)
K1 0.0300(11) 0.0176(10) 0.0264(9) -0.0076(7) -0.0083(8) 0.0124(9)
K2 0.038(13) 0.033(12) 0.032(13) -0.015(9) -0.018(10) 0.027(12)
O1 0.0292(8) 0.0289(8) 0.0137(7) -0.0044(6) 0.0008(6) 0.0104(7)
O2 0.0221(7) 0.0199(7) 0.0337(9) 0.0023(6) -0.0092(6) 0.0131(6)
O3 0.0137(6) 0.0144(6) 0.0220(7) 0.0033(5) -0.0017(5) 0.0050(5)
O4 0.0152(6) 0.0126(6) 0.0153(6) -0.0031(5) -0.0057(5) 0.0073(5)

loop_
_atom_type_symbol
_atom_type_description
_atom_type_scat_dispersion_real
_atom_type_scat_dispersion_imag
_atom_type_scat_source
Li Li -0.0003 0.0001 'International Tables Vol C Tables 4.2.6.8 and 6.1.1.4'
O O 0.0106 0.0060 'International Tables Vol C Tables 4.2.6.8 and 6.1.1.4'
Mg Mg 0.0486 0.0363 'International Tables Vol C Tables 4.2.6.8 and 6.1.1.4'
K K 0.2009 0.2494 'International Tables Vol C Tables 4.2.6.8 and 6.1.1.4'
Mo Mo -1.6832 0.6857 'International Tables Vol C Tables 4.2.6.8 and 6.1.1.4'

loop_
_geom_angle_atom_site_label_1
_geom_angle_atom_site_label_2
_geom_angle_atom_site_label_3
_geom_angle
_geom_angle_site_symmetry_1
_geom_angle_site_symmetry_3
_geom_angle_publ_flag
O2 Mo O1 111.68(9) . . ?
O2 Mo O3 106.92(7) . . ?
O1 Mo O3 110.59(8) . . ?
O2 Mo O4 107.57(7) . . ?
O1 Mo O4 108.84(7) . . ?
O3 Mo O4 111.21(7) . . ?
O4 Mg1 O4 88.79(8) 6 3 ?
O4 Mg1 O4 177.46(8) 6 2 ?
O4 Mg1 O4 93.08(5) 3 2 ?
O4 Mg1 O4 85.11(7) 6 . ?
O4 Mg1 O4 93.07(5) 3 . ?
O4 Mg1 O4 93.07(5) 2 . ?
O4 Mg1 O4 93.08(5) 6 5 ?
O4 Mg1 O4 177.46(8) 3 5 ?
O4 Mg1 O4 85.10(7) 2 5 ?
O4 Mg1 O4 88.80(8) . 5 ?
O4 Mg1 O4 93.08(5) 6 4 ?
O4 Mg1 O4 85.11(7) 3 4 ?
O4 Mg1 O4 88.80(8) 2 4 ?
O4 Mg1 O4 177.46(8) . 4 ?
O4 Mg1 O4 93.08(5) 5 4 ?
O2 Mg2 O2 87.41(10) 32 29 ?
O2 Mg2 O4 175.39(6) 32 5 ?
O2 Mg2 O4 94.08(6) 29 5 ?
O2 Mg2 O4 94.08(6) 32 2 ?
O2 Mg2 O4 175.39(6) 29 2 ?
O4 Mg2 O4 84.77(8) 5 2 ?
O2 Mg2 O3 93.79(7) 32 4 ?
O2 Mg2 O3 94.53(7) 29 4 ?
O4 Mg2 O3 81.75(6) 5 4 ?
O4 Mg2 O3 89.73(6) 2 4 ?
O2 Mg2 O3 94.53(7) 32 . ?
O2 Mg2 O3 93.79(7) 29 . ?
O4 Mg2 O3 89.73(6) 5 . ?
O4 Mg2 O3 81.75(6) 2 . ?
O3 Mg2 O3 168.48(9) 4 . ?
O1 Mg3 O1 87.89(6) . 21_556 ?
O1 Mg3 O1 92.11(6) . 3 ?
O1 Mg3 O1 180.0 21_556 3 ?
O1 Mg3 O1 87.89(6) . 20_556 ?
O1 Mg3 O1 92.11(6) 21_556 20_556 ?
O1 Mg3 O1 87.89(6) 3 20_556 ?
O1 Mg3 O1 92.11(6) . 2 ?
O1 Mg3 O1 87.89(6) 21_556 2 ?
O1 Mg3 O1 92.11(6) 3 2 ?
O1 Mg3 O1 180.00(7) 20_556 2 ?
O1 Mg3 O1 180.0 . 19_556 ?
O1 Mg3 O1 92.11(6) 21_556 19_556 ?
O1 Mg3 O1 87.89(6) 3 19_556 ?
O1 Mg3 O1 92.11(6) 20_556 19_556 ?
O1 Mg3 O1 87.89(6) 2 19_556 ?
O2 K1 O1 139.29(15) 34 . ?
O2 K1 O3 66.22(9) 34 12 ?
O1 K1 O3 82.63(10) . 12 ?
O2 K1 O3 140.95(9) 34 . ?
O1 K1 O3 61.01(8) . . ?
O3 K1 O3 92.08(10) 12 . ?
O2 K1 O3 59.62(8) 34 34 ?
O1 K1 O3 130.98(9) . 34 ?
O3 K1 O3 123.25(12) 12 34 ?
O3 K1 O3 141.82(15) . 34 ?
O2 K1 O1 88.31(11) 34 21_556 ?
O1 K1 O1 62.11(8) . 21_556 ?
O3 K1 O1 84.39(10) 12 21_556 ?
O3 K1 O1 122.99(11) . 21_556 ?
O3 K1 O1 78.56(8) 34 21_556 ?
O2 K1 O2 106.29(10) 34 32 ?
O1 K1 O2 113.64(12) . 32 ?
O3 K1 O2 128.29(9) 12 32 ?
O3 K1 O2 61.07(8) . 32 ?
O3 K1 O2 83.81(10) 34 32 ?
O1 K1 O2 147.20(12) 21_556 32 ?
O2 K1 O1 127.38(11) 34 2 ?
O1 K1 O1 58.62(8) . 2 ?
O3 K1 O1 132.76(11) 12 2 ?
O3 K1 O1 91.39(9) . 2 ?
O3 K1 O1 75.53(7) 34 2 ?
O1 K1 O1 55.11(6) 21_556 2 ?
O2 K1 O1 93.84(10) 32 2 ?
O2 K1 O4 153.70(13) 34 2 ?
O1 K1 O4 65.25(8) . 2 ?
O3 K1 O4 138.35(12) 12 2 ?
O3 K1 O4 49.90(7) . 2 ?
O3 K1 O4 98.20(10) 34 2 ?
O1 K1 O4 101.64(8) 21_556 2 ?
O2 K1 O4 53.72(7) 32 2 ?
O1 K1 O4 48.90(5) 2 2 ?
O2 K1 O2 109.94(10) 34 2 ?
O1 K1 O2 99.81(9) . 2 ?
O3 K1 O2 175.62(12) 12 2 ?
O3 K1 O2 92.28(10) . 2 ?
O3 K1 O2 52.46(6) 34 2 ?
O1 K1 O2 93.51(8) 21_556 2 ?
O2 K1 O2 54.09(7) 32 2 ?
O1 K1 O2 47.45(6) 2 2 ?
O4 K1 O2 45.84(5) 2 2 ?
O2 K2 O3 68.9(9) 32 . ?
O2 K2 O3 157.2(11) 32 12 ?
O3 K2 O3 97.9(12) . 12 ?
O2 K2 O2 114.2(11) 32 34 ?
O3 K2 O2 143.7(11) . 34 ?
O3 K2 O2 65.2(8) 12 34 ?
O2 K2 O1 131.6(12) 32 12 ?
O3 K2 O1 80.5(9) . 12 ?
O3 K2 O1 59.8(7) 12 12 ?
O2 K2 O1 112.7(12) 34 12 ?
O2 K2 O3 58.2(7) 32 32 ?
O3 K2 O3 121.2(13) . 32 ?
O3 K2 O3 140.3(13) 12 32 ?
O2 K2 O3 84.3(9) 34 32 ?
O1 K2 O3 116.5(8) 12 32 ?
O2 K2 O1 82.0(9) 32 29 ?
O3 K2 O1 79.1(8) . 29 ?
O3 K2 O1 114.7(10) 12 29 ?
O2 K2 O1 136.8(10) 34 29 ?
O1 K2 O1 55.3(4) 12 29 ?
O3 K2 O1 70.5(6) 32 29 ?
O2 K2 O4 150.7(13) 32 10 ?
O3 K2 O4 138.3(12) . 10 ?
O3 K2 O4 49.0(6) 12 10 ?
O2 K2 O4 53.5(6) 34 10 ?
O1 K2 O4 61.8(6) 12 10 ?
O3 K2 O4 92.8(8) 32 10 ?
O1 K2 O4 92.2(6) 29 10 ?
O2 K2 O1 116.7(10) 32 10 ?
O3 K2 O1 122.4(9) . 10 ?
O3 K2 O1 86.0(8) 12 10 ?
O2 K2 O1 89.7(8) 34 10 ?
O1 K2 O1 52.4(4) 12 10 ?
O3 K2 O1 68.1(5) 32 10 ?
O1 K2 O1 48.8(3) 29 10 ?
O4 K2 O1 45.4(4) 10 10 ?
O2 K2 O3 72.3(7) 32 34 ?
O3 K2 O3 110.5(8) . 34 ?
O3 K2 O3 96.7(8) 12 34 ?
O2 K2 O3 46.0(4) 34 34 ?
O1 K2 O3 155.8(12) 12 34 ?
O3 K2 O3 77.1(7) 32 34 ?
O1 K2 O3 146.1(11) 29 34 ?
O4 K2 O3 99.5(8) 10 34 ?
O1 K2 O3 126.2(9) 10 34 ?
O2 K2 O2 106.8(11) 32 10 ?
O3 K2 O2 163.6(10) . 10 ?
O3 K2 O2 90.8(9) 12 10 ?
O2 K2 O2 52.7(6) 34 10 ?
O1 K2 O2 92.1(7) 12 10 ?
O3 K2 O2 49.6(5) 32 10 ?
O1 K2 O2 84.7(6) 29 10 ?
O4 K2 O2 43.9(4) 10 10 ?
O1 K2 O2 44.1(3) 10 10 ?
O3 K2 O2 82.1(7) 34 10 ?
Mo O1 Mg3 147.07(10) . . ?
Mo O1 K1 95.71(9) . . ?
Mg3 O1 K1 97.99(8) . . ?
Mo O1 K1 115.39(11) . 20_556 ?
Mg3 O1 K1 93.30(8) . 20_556 ?
K1 O1 K1 94.30(8) . 20_556 ?
Mo O1 K2 89.6(7) . 12 ?
Mg3 O1 K2 105.1(6) . 12 ?
K1 O1 K2 7.1(6) . 12 ?
K1 O1 K2 93.7(7) 20_556 12 ?
Mo O1 K2 112.7(6) . 35_545 ?
Mg3 O1 K2 95.3(6) . 35_545 ?
K1 O1 K2 96.5(7) . 35_545 ?
K1 O1 K2 3.3(6) 20_556 35_545 ?
K2 O1 K2 95.6(7) 12 35_545 ?
Mo O1 K1 86.14(8) . 3 ?
Mg3 O1 K1 81.62(8) . 3 ?
K1 O1 K1 176.97(14) . 3 ?
K1 O1 K1 82.73(8) 20_556 3 ?
K2 O1 K1 172.6(6) 12 3 ?
K2 O1 K1 80.5(6) 35_545 3 ?
Mo O1 K2 83.2(5) . 10_445 ?
Mg3 O1 K2 83.6(5) . 10_445 ?
K1 O1 K2 178.3(6) . 10_445 ?
K1 O1 K2 85.0(6) 20_556 10_445 ?
K2 O1 K2 171.3(6) 12 10_445 ?
K2 O1 K2 82.7(6) 35_545 10_445 ?
K1 O1 K2 3.2(6) 3 10_445 ?
Mo O1 K2 75.6(5) . . ?
Mg3 O1 K2 121.5(4) . . ?
K1 O1 K2 23.5(5) . . ?
K1 O1 K2 91.8(6) 20_556 . ?
K2 O1 K2 16.5(7) 12 . ?
K2 O1 K2 92.9(6) 35_545 . ?
K1 O1 K2 156.6(5) 3 . ?
K2 O1 K2 154.8(2) 10_445 . ?
Mo O2 Mg2 152.83(11) . 33_545 ?
Mo O2 K2 101.3(7) . 33_545 ?
Mg2 O2 K2 99.4(8) 33_545 33_545 ?
Mo O2 K1 97.88(10) . 28 ?
Mg2 O2 K1 99.87(10) 33_545 28 ?
K2 O2 K1 8.8(6) 33_545 28 ?
Mo O2 K2 110.7(7) . 28 ?
Mg2 O2 K2 95.8(7) 33_545 28 ?
K2 O2 K2 27.8(10) 33_545 28 ?
K1 O2 K2 36.6(5) 28 28 ?
Mo O2 K1 112.65(9) . 33_545 ?
Mg2 O2 K1 94.37(8) 33_545 33_545 ?
K2 O2 K1 35.0(5) 33_545 33_545 ?
K1 O2 K1 43.84(8) 28 33_545 ?
K2 O2 K1 7.2(5) 28 33_545 ?
Mo O2 K1 75.95(7) . 3 ?
Mg2 O2 K1 90.90(7) 33_545 3 ?
K2 O2 K1 158.5(6) 33_545 3 ?
K1 O2 K1 165.33(11) 28 3 ?
K2 O2 K1 132.9(6) 28 3 ?
K1 O2 K1 125.91(7) 33_545 3 ?
Mo O2 K1 82.91(7) . 20_556 ?
Mg2 O2 K1 70.03(6) 33_545 20_556 ?
K2 O2 K1 133.8(6) 33_545 20_556 ?
K1 O2 K1 125.62(8) 28 20_556 ?
K2 O2 K1 156.8(7) 28 20_556 ?
K1 O2 K1 160.70(7) 33_545 20_556 ?
K1 O2 K1 67.44(7) 3 20_556 ?
Mo O2 K2 79.1(5) . 10_445 ?
Mg2 O2 K2 90.1(5) 33_545 10_445 ?
K2 O2 K2 153.7(10) 33_545 10_445 ?
K1 O2 K2 161.5(5) 28 10_445 ?
K2 O2 K2 127.3(6) 28 10_445 ?
K1 O2 K2 120.3(4) 33_545 10_445 ?
K1 O2 K2 5.8(4) 3 10_445 ?
K1 O2 K2 72.5(5) 20_556 10_445 ?
Mo O2 K2 88.7(4) . 35_545 ?
Mg2 O2 K2 64.2(4) 33_545 35_545 ?
K2 O2 K2 133.0(6) 33_545 35_545 ?
K1 O2 K2 125.3(5) 28 35_545 ?
K2 O2 K2 153.1(5) 28 35_545 ?
K1 O2 K2 155.9(4) 33_545 35_545 ?
K1 O2 K2 68.5(5) 3 35_545 ?
K1 O2 K2 5.8(4) 20_556 35_545 ?
K2 O2 K2 73.2(6) 10_445 35_545 ?
Mo O3 Mg2 126.49(8) . . ?
Mo O3 K2 121.0(7) . . ?
Mg2 O3 K2 96.4(8) . . ?
Mo O3 K2 99.0(6) . 12 ?
Mg2 O3 K2 98.2(7) . 12 ?
K2 O3 K2 28.9(10) . 12 ?
Mo O3 K1 126.69(9) . 12 ?
Mg2 O3 K1 95.78(9) . 12 ?
K2 O3 K1 8.5(5) . 12 ?
K2 O3 K1 37.4(5) 12 12 ?
Mo O3 K1 92.40(8) . . ?
Mg2 O3 K1 98.51(9) . . ?
K2 O3 K1 37.1(6) . . ?
K2 O3 K1 8.2(5) 12 . ?
K1 O3 K1 45.58(8) 12 . ?
Mo O3 K1 92.92(8) . 28 ?
Mg2 O3 K1 116.33(10) . 28 ?
K2 O3 K1 102.5(6) . 28 ?
K2 O3 K1 125.4(6) 12 28 ?
K1 O3 K1 95.28(10) 12 28 ?
K1 O3 K1 131.13(12) . 28 ?
Mo O3 K2 87.9(6) . 33_545 ?
Mg2 O3 K2 115.4(7) . 33_545 ?
K2 O3 K2 109.9(10) . 33_545 ?
K2 O3 K2 132.0(10) 12 33_545 ?
K1 O3 K2 102.8(5) 12 33_545 ?
K1 O3 K2 137.1(5) . 33_545 ?
K1 O3 K2 7.5(5) 28 33_545 ?
Mo O3 K2 76.3(5) . 28 ?
Mg2 O3 K2 111.6(6) . 28 ?
K2 O3 K2 127.5(9) . 28 ?
K2 O3 K2 146.2(10) 12 28 ?
K1 O3 K2 120.6(5) 12 28 ?
K1 O3 K2 148.9(6) . 28 ?
K1 O3 K2 25.4(5) 28 28 ?
K2 O3 K2 17.8(7) 33_545 28 ?
Mo O4 Mg1 119.02(7) . . ?
Mo O4 Mg2 140.92(8) . 3 ?
Mg1 O4 Mg2 95.06(6) . 3 ?
Mo O4 K1 83.41(6) . 3 ?
Mg1 O4 K1 138.16(8) . 3 ?
Mg2 O4 K1 82.80(6) 3 3 ?
Mo O4 K2 88.8(5) . 10_445 ?
Mg1 O4 K2 137.7(6) . 10_445 ?
Mg2 O4 K2 76.2(4) 3 10_445 ?
K1 O4 K2 6.6(5) 3 10_445 ?

loop_
_geom_bond_atom_site_label_1
_geom_bond_atom_site_label_2
_geom_bond_distance
_geom_bond_site_symmetry_2
_geom_bond_publ_flag
Mo O2 1.7519(16) . ?
Mo O1 1.7606(16) . ?
Mo O3 1.7680(14) . ?
Mo O4 1.7685(14) . ?
Mg1 O4 2.0755(13) 6 ?
Mg1 O4 2.0755(13) 3 ?
Mg1 O4 2.0755(13) 2 ?
Mg1 O4 2.0755(13) . ?
Mg1 O4 2.0755(13) 5 ?
Mg1 O4 2.0756(13) 4 ?
Mg2 O2 2.0346(16) 32 ?
Mg2 O2 2.0346(16) 29 ?
Mg2 O4 2.0821(15) 5 ?
Mg2 O4 2.0821(15) 2 ?
Mg2 O3 2.1342(14) 4 ?
Mg2 O3 2.1343(14) . ?
Mg3 O1 2.1514(17) . ?
Mg3 O1 2.1514(17) 21_556 ?
Mg3 O1 2.1514(17) 3 ?
Mg3 O1 2.1514(17) 20_556 ?
Mg3 O1 2.1514(17) 2 ?
Mg3 O1 2.1514(17) 19_556 ?
K1 K2 0.43(3) 12 ?
K1 K2 1.79(3) . ?
K1 K1 2.222(4) 12 ?
K1 O2 2.776(4) 34 ?
K1 O1 2.810(3) . ?
K1 O3 2.830(4) 12 ?
K1 O3 2.902(4) . ?
K1 O3 2.908(4) 34 ?
K1 O1 2.973(3) 21_556 ?
K1 O2 3.115(4) 32 ?
K1 O1 3.424(3) 2 ?
K1 O4 3.508(4) 2 ?
K1 O2 3.760(4) 2 ?
K2 K2 1.37(5) 12 ?
K2 O2 2.70(4) 32 ?
K2 O3 2.71(4) . ?
K2 O3 2.76(4) 12 ?
K2 O2 2.92(4) 34 ?
K2 O1 3.04(3) 12 ?
K2 O3 3.08(4) 32 ?
K2 O1 3.36(3) 29 ?
K2 O4 3.62(3) 10 ?
K2 O1 3.80(3) 10 ?
K2 O3 3.92(3) 34 ?
K2 O2 3.94(3) 10 ?

_cod_database_fobs_code 2108669
